data_4330090
loop_
_publ_author_name
'Worku A. Gobeze'
'Victoria A. Milway'
'Juan Olgu\'in'
'Guy N. L. Jameson'
'Sally Brooker'

_publ_section_title
;
 Nine Diiron(II) Complexes of Three Bis-tetradentate Pyrimidine Based
 Ligands with NCE (E = S, Se, BH3) Coligands
;
_journal_name_full 'Inorganic Chemistry'
_journal_page_first 9056
_journal_page_last 9065
_journal_paper_doi 10.1021/ic3012052
_journal_volume 51
_journal_year 2012
_chemical_formula_sum 'C40 H34 Fe2 N12 S4'
_chemical_formula_weight 922.73
_chemical_name_systematic
; 
 ? 
;
_space_group_IT_number 14
_symmetry_cell_setting monoclinic
_symmetry_space_group_name_Hall '-P 2yn'
_symmetry_space_group_name_H-M 'P 1 21/n 1'
_atom_sites_solution_hydrogens geom
_atom_sites_solution_primary direct
_atom_sites_solution_secondary difmap
_audit_creation_method SHELXL-97
_cell_angle_alpha 90.00
_cell_angle_beta 99.121(13)
_cell_angle_gamma 90.00
_cell_formula_units_Z 4
_cell_length_a 11.154(4)
_cell_length_b 19.963(5)
_cell_length_c 18.506(4)
_cell_measurement_reflns_used 5833
_cell_measurement_temperature 92(2)
_cell_measurement_theta_max 25.96
_cell_measurement_theta_min 2.23
_cell_volume 4069(2)
_computing_structure_refinement 'SHELXL-97 (Sheldrick, 1997)'
_computing_structure_solution 'SHELXS-97 (Sheldrick, 1990)'
_diffrn_ambient_temperature 92(2)
_diffrn_measured_fraction_theta_full 0.997
_diffrn_measured_fraction_theta_max 0.997
_diffrn_radiation_monochromator graphite
_diffrn_radiation_source 'fine-focus sealed tube'
_diffrn_radiation_type MoK\a
_diffrn_radiation_wavelength 0.71073
_diffrn_reflns_av_R_equivalents 0.1293
_diffrn_reflns_av_sigmaI/netI 0.1137
_diffrn_reflns_limit_h_max 13
_diffrn_reflns_limit_h_min -13
_diffrn_reflns_limit_k_max 23
_diffrn_reflns_limit_k_min -23
_diffrn_reflns_limit_l_max 22
_diffrn_reflns_limit_l_min -21
_diffrn_reflns_number 33031
_diffrn_reflns_theta_full 25.03
_diffrn_reflns_theta_max 25.03
_diffrn_reflns_theta_min 1.51
_exptl_absorpt_coefficient_mu 0.966
_exptl_absorpt_correction_T_max 0.9809
_exptl_absorpt_correction_T_min 0.8608
_exptl_absorpt_correction_type multi-scan
_exptl_absorpt_process_details 'SCALE (Bruker AXS Inc.)'
_exptl_crystal_colour orange
_exptl_crystal_density_diffrn 1.506
_exptl_crystal_description plate
_exptl_crystal_F_000 1896
_exptl_crystal_size_max 0.16
_exptl_crystal_size_mid 0.10
_exptl_crystal_size_min 0.02
_refine_diff_density_max 1.118
_refine_diff_density_min -0.588
_refine_diff_density_rms 0.123
_refine_ls_extinction_method none
_refine_ls_goodness_of_fit_ref 1.132
_refine_ls_hydrogen_treatment constr
_refine_ls_matrix_type full
_refine_ls_number_parameters 523
_refine_ls_number_reflns 7172
_refine_ls_number_restraints 189
_refine_ls_restrained_S_all 1.120
_refine_ls_R_factor_all 0.1424
_refine_ls_R_factor_gt 0.0988
_refine_ls_shift/su_max 0.000
_refine_ls_shift/su_mean 0.000
_refine_ls_structure_factor_coef Fsqd
_refine_ls_weighting_details 'calc w=1/[\s^2^(Fo^2^)+(0.0396P)^2^+31.3357P] where P=(Fo^2^+2Fc^2^)/3'
_refine_ls_weighting_scheme calc
_refine_ls_wR_factor_gt 0.1824
_refine_ls_wR_factor_ref 0.1988
_reflns_number_gt 5062
_reflns_number_total 7172
_reflns_threshold_expression >2sigma(I)
_cod_data_source_file ic3012052_si_001_2.cif
_cod_data_source_block wag495
_cod_original_cell_volume 4068.4(19)
_cod_database_code 4330090

loop_
_symmetry_equiv_pos_as_xyz
'x, y, z'
'-x+1/2, y+1/2, -z+1/2'
'-x, -y, -z'
'x-1/2, -y-1/2, z-1/2'

loop_
_atom_site_label
_atom_site_type_symbol
_atom_site_fract_x
_atom_site_fract_y
_atom_site_fract_z
_atom_site_U_iso_or_equiv
_atom_site_adp_type
_atom_site_occupancy
_atom_site_symmetry_multiplicity
_atom_site_calc_flag
_atom_site_refinement_flags
Fe1 Fe 0.41620(10) 0.21111(5) 0.44313(6) 0.0186(3) Uani 1 1 d U
Fe2 Fe -0.02478(10) 0.04108(5) 0.24850(6) 0.0191(3) Uani 1 1 d U
N17 N -0.1906(5) 0.0000(3) 0.1837(3) 0.0199(13) Uani 1 1 d U
C1 C 0.2367(7) 0.2424(4) 0.3018(4) 0.0190(15) Uani 1 1 d U
C2 C 0.1620(6) 0.2340(4) 0.2359(4) 0.0194(16) Uani 1 1 d U
H2 H 0.1513 0.2687 0.2003 0.023 Uiso 1 1 calc R
C3 C 0.1033(6) 0.1732(4) 0.2233(4) 0.0167(15) Uani 1 1 d U
C4 C 0.1940(6) 0.1355(4) 0.3353(4) 0.0193(16) Uani 1 1 d U
C5 C 0.2140(6) 0.0797(4) 0.3893(4) 0.0192(16) Uani 1 1 d U
C6 C 0.2002(7) 0.0898(4) 0.4611(4) 0.0263(18) Uani 1 1 d U
H6 H 0.1776 0.1327 0.4767 0.032 Uiso 1 1 calc R
C7 C 0.2189(8) 0.0379(5) 0.5103(5) 0.042(2) Uani 1 1 d U
H7 H 0.2067 0.0445 0.5594 0.051 Uiso 1 1 calc R
C8 C 0.2556(9) -0.0243(5) 0.4882(6) 0.047(2) Uani 1 1 d U
H8 H 0.2698 -0.0599 0.5224 0.057 Uiso 1 1 calc R
C9 C 0.2716(8) -0.0344(5) 0.4161(5) 0.039(2) Uani 1 1 d U
H9 H 0.2986 -0.0767 0.4013 0.046 Uiso 1 1 calc R
C10 C 0.2483(7) 0.0169(4) 0.3660(5) 0.0279(18) Uani 1 1 d U
H10 H 0.2555 0.0096 0.3161 0.033 Uiso 1 1 calc R
N11 N 0.2546(5) 0.1923(3) 0.3517(3) 0.0201(13) Uani 1 1 d U
C11 C 0.3028(7) 0.3076(4) 0.3221(4) 0.0224(16) Uani 1 1 d U
H11A H 0.3088 0.3334 0.2771 0.027 Uiso 1 1 calc R
H11B H 0.2564 0.3347 0.3529 0.027 Uiso 1 1 calc R
N12 N 0.4260(5) 0.2947(3) 0.3624(3) 0.0183(13) Uani 1 1 d U
C12 C 0.4737(7) 0.3535(4) 0.4065(4) 0.0232(17) Uani 1 1 d U
H12A H 0.4091 0.3725 0.4314 0.028 Uiso 1 1 calc R
H12B H 0.4990 0.3884 0.3740 0.028 Uiso 1 1 calc R
C14 C 0.5798(7) 0.3333(4) 0.4621(4) 0.0180(15) Uani 1 1 d U
C15 C 0.6709(7) 0.3782(4) 0.4898(4) 0.0245(17) Uani 1 1 d U
H15 H 0.6674 0.4234 0.4735 0.029 Uiso 1 1 calc R
C16 C 0.7660(7) 0.3566(4) 0.5409(4) 0.0250(17) Uani 1 1 d U
H16 H 0.8283 0.3868 0.5610 0.030 Uiso 1 1 calc R
C17 C 0.7700(7) 0.2903(4) 0.5628(4) 0.0232(17) Uani 1 1 d U
H17 H 0.8357 0.2739 0.5973 0.028 Uiso 1 1 calc R
C18 C 0.6760(6) 0.2484(4) 0.5334(4) 0.0198(16) Uani 1 1 d U
H18 H 0.6789 0.2027 0.5480 0.024 Uiso 1 1 calc R
N13 N 0.5808(6) 0.2695(3) 0.4851(3) 0.0201(13) Uani 1 1 d U
C22 C 0.5096(7) 0.2744(4) 0.3122(4) 0.0234(17) Uani 1 1 d U
H22A H 0.5924 0.2900 0.3323 0.028 Uiso 1 1 calc R
H22B H 0.4848 0.2968 0.2645 0.028 Uiso 1 1 calc R
C24 C 0.5129(6) 0.2001(4) 0.3001(4) 0.0205(16) Uani 1 1 d U
C25 C 0.5256(7) 0.1719(4) 0.2334(4) 0.0268(18) Uani 1 1 d U
H25 H 0.5309 0.1997 0.1924 0.032 Uiso 1 1 calc R
C26 C 0.5303(8) 0.1034(4) 0.2267(5) 0.032(2) Uani 1 1 d U
H26 H 0.5363 0.0833 0.1808 0.038 Uiso 1 1 calc R
C27 C 0.5264(7) 0.0649(4) 0.2870(5) 0.0320(19) Uani 1 1 d U
H27 H 0.5325 0.0176 0.2841 0.038 Uiso 1 1 calc R
C28 C 0.5132(7) 0.0954(4) 0.3530(5) 0.0280(18) Uani 1 1 d U
H28 H 0.5105 0.0682 0.3949 0.034 Uiso 1 1 calc R
N14 N 0.5043(6) 0.1622(3) 0.3589(3) 0.0217(13) Uani 1 1 d U
N15 N 0.1190(5) 0.1240(3) 0.2732(3) 0.0173(13) Uani 1 1 d U
C31 C 0.0217(7) 0.1582(4) 0.1510(4) 0.0202(16) Uani 1 1 d U
H31A H -0.0043 0.2008 0.1259 0.024 Uiso 1 1 calc R
H31B H 0.0678 0.1322 0.1190 0.024 Uiso 1 1 calc R
N16 N -0.0848(6) 0.1202(3) 0.1634(3) 0.0194(13) Uani 1 1 d U
C32 C -0.1770(7) 0.1634(4) 0.1880(4) 0.0222(17) Uani 1 1 d U
H32A H -0.2584 0.1435 0.1728 0.027 Uiso 1 1 calc R
H32B H -0.1759 0.2079 0.1645 0.027 Uiso 1 1 calc R
C34 C -0.1542(7) 0.1715(4) 0.2695(4) 0.0220(16) Uani 1 1 d U
C35 C -0.1740(7) 0.2316(4) 0.3039(4) 0.0243(17) Uani 1 1 d U
H35 H -0.2004 0.2701 0.2756 0.029 Uiso 1 1 calc R
C36 C -0.1549(7) 0.2349(5) 0.3796(5) 0.033(2) Uani 1 1 d U
H36 H -0.1641 0.2759 0.4043 0.039 Uiso 1 1 calc R
C37 C -0.1219(8) 0.1765(5) 0.4186(5) 0.034(2) Uani 1 1 d U
H37 H -0.1124 0.1766 0.4705 0.041 Uiso 1 1 calc R
C38 C -0.1030(7) 0.1186(4) 0.3822(4) 0.0275(18) Uani 1 1 d U
H38 H -0.0772 0.0797 0.4098 0.033 Uiso 1 1 calc R
N18 N -0.1198(5) 0.1151(3) 0.3085(3) 0.0214(13) Uani 1 1 d U
C42 C -0.1382(7) 0.0812(4) 0.0976(4) 0.0213(16) Uani 1 1 d U
H42A H -0.1831 0.1117 0.0607 0.026 Uiso 1 1 calc R
H42B H -0.0724 0.0597 0.0757 0.026 Uiso 1 1 calc R
C44 C -0.2217(7) 0.0291(4) 0.1178(4) 0.0196(16) Uani 1 1 d U
C45 C -0.3259(7) 0.0093(4) 0.0705(4) 0.0247(17) Uani 1 1 d U
H45 H -0.3476 0.0308 0.0245 0.030 Uiso 1 1 calc R
C46 C -0.3976(7) -0.0421(4) 0.0909(4) 0.0280(18) Uani 1 1 d U
H46 H -0.4681 -0.0564 0.0590 0.034 Uiso 1 1 calc R
C47 C -0.3650(7) -0.0719(4) 0.1580(4) 0.0246(17) Uani 1 1 d U
H47 H -0.4122 -0.1072 0.1734 0.029 Uiso 1 1 calc R
C48 C -0.2606(7) -0.0490(4) 0.2031(4) 0.0243(17) Uani 1 1 d U
H48 H -0.2383 -0.0693 0.2497 0.029 Uiso 1 1 calc R
N50 N -0.0203(6) -0.0333(4) 0.3233(4) 0.0320(17) Uani 1 1 d U
C50 C -0.0199(8) -0.0862(5) 0.3476(4) 0.031(2) Uani 1 1 d U
S50 S -0.0272(3) -0.16073(13) 0.38335(13) 0.0532(8) Uani 1 1 d U
N60 N 0.4596(6) 0.1440(3) 0.5257(4) 0.0290(16) Uani 1 1 d U
C60 C 0.4650(7) 0.1352(4) 0.5885(5) 0.031(2) Uani 1 1 d U
S60 S 0.4719(3) 0.12244(15) 0.67525(13) 0.0594(9) Uani 1 1 d U
N70 N 0.0946(6) 0.0033(3) 0.1814(4) 0.0273(15) Uani 1 1 d U
C70 C 0.1831(7) -0.0091(4) 0.1578(4) 0.0213(16) Uani 1 1 d U
S70 S 0.3071(2) -0.02811(12) 0.12623(13) 0.0383(6) Uani 1 1 d U
N90 N 0.2902(6) 0.2673(3) 0.4924(3) 0.0244(14) Uani 1 1 d U
C90 C 0.1975(8) 0.2876(4) 0.5044(4) 0.0232(17) Uani 1 1 d U
S90 S 0.07049(18) 0.31818(11) 0.52251(12) 0.0280(5) Uani 1 1 d U

loop_
_atom_site_aniso_label
_atom_site_aniso_U_11
_atom_site_aniso_U_22
_atom_site_aniso_U_33
_atom_site_aniso_U_23
_atom_site_aniso_U_13
_atom_site_aniso_U_12
Fe1 0.0223(6) 0.0138(6) 0.0188(6) 0.0014(4) 0.0006(4) 0.0001(5)
Fe2 0.0219(6) 0.0148(6) 0.0198(6) 0.0015(5) 0.0008(4) -0.0007(5)
N17 0.015(3) 0.015(3) 0.029(3) 0.001(3) 0.000(2) 0.002(2)
C1 0.014(4) 0.018(4) 0.025(4) -0.001(3) 0.005(3) 0.006(3)
C2 0.019(4) 0.021(4) 0.018(4) 0.000(3) 0.001(3) 0.001(3)
C3 0.018(4) 0.021(4) 0.012(3) 0.002(3) 0.006(3) 0.001(3)
C4 0.012(4) 0.023(4) 0.023(4) 0.003(3) 0.001(3) -0.001(3)
C5 0.012(4) 0.017(4) 0.027(4) 0.008(3) -0.001(3) -0.004(3)
C6 0.027(5) 0.025(4) 0.026(4) 0.007(3) -0.001(3) -0.007(4)
C7 0.044(6) 0.053(6) 0.028(5) 0.016(4) -0.001(4) -0.014(5)
C8 0.045(6) 0.034(5) 0.059(5) 0.030(4) -0.006(5) -0.016(4)
C9 0.026(5) 0.026(5) 0.059(5) 0.016(4) -0.006(4) 0.005(4)
C10 0.023(4) 0.025(4) 0.032(4) 0.002(3) -0.005(4) 0.001(4)
N11 0.019(3) 0.018(3) 0.022(3) 0.001(2) -0.002(2) -0.002(3)
C11 0.029(4) 0.016(4) 0.021(4) -0.001(3) 0.001(3) 0.000(3)
N12 0.022(3) 0.016(3) 0.017(3) 0.000(2) 0.002(2) -0.004(3)
C12 0.033(4) 0.014(4) 0.022(4) -0.001(3) 0.002(3) -0.003(3)
C14 0.025(4) 0.020(4) 0.011(3) -0.003(3) 0.008(3) -0.003(3)
C15 0.019(4) 0.016(4) 0.041(5) 0.002(3) 0.015(3) -0.003(3)
C16 0.018(4) 0.025(4) 0.034(4) -0.005(3) 0.009(3) -0.007(3)
C17 0.018(4) 0.024(4) 0.028(4) 0.001(3) 0.005(3) 0.002(3)
C18 0.019(4) 0.013(4) 0.029(4) -0.003(3) 0.008(3) 0.007(3)
N13 0.028(3) 0.017(3) 0.015(3) -0.002(2) 0.001(2) 0.002(3)
C22 0.031(4) 0.025(4) 0.015(4) 0.007(3) 0.006(3) 0.002(4)
C24 0.015(4) 0.031(4) 0.017(4) -0.005(3) 0.005(3) 0.000(3)
C25 0.028(4) 0.027(4) 0.026(4) -0.001(3) 0.006(4) -0.006(4)
C26 0.035(5) 0.028(5) 0.034(4) -0.014(4) 0.014(4) -0.006(4)
C27 0.031(5) 0.017(4) 0.049(5) -0.012(3) 0.011(4) 0.005(4)
C28 0.031(5) 0.020(4) 0.033(4) -0.006(3) 0.005(4) -0.001(4)
N14 0.021(3) 0.020(3) 0.024(3) -0.001(3) 0.002(3) 0.001(3)
N15 0.019(3) 0.016(3) 0.017(3) 0.000(2) 0.005(2) -0.004(3)
C31 0.026(4) 0.017(4) 0.018(4) 0.003(3) 0.004(3) -0.003(3)
N16 0.026(3) 0.013(3) 0.018(3) -0.003(2) 0.000(2) -0.002(2)
C32 0.026(4) 0.021(4) 0.021(4) 0.001(3) 0.006(3) 0.005(3)
C34 0.015(4) 0.027(4) 0.023(4) -0.003(3) 0.003(3) -0.002(3)
C35 0.021(4) 0.021(4) 0.030(4) -0.004(3) 0.004(3) 0.002(4)
C36 0.026(5) 0.037(5) 0.036(4) -0.016(4) 0.006(4) 0.001(4)
C37 0.036(5) 0.045(5) 0.022(4) -0.011(3) 0.005(4) -0.005(4)
C38 0.024(4) 0.031(5) 0.028(4) 0.004(3) 0.005(3) -0.004(4)
N18 0.014(3) 0.032(4) 0.020(3) 0.001(3) 0.005(2) 0.000(3)
C42 0.027(4) 0.019(4) 0.017(4) 0.001(3) -0.002(3) 0.002(3)
C44 0.022(4) 0.017(4) 0.020(4) -0.008(3) 0.006(3) 0.003(3)
C45 0.026(4) 0.027(5) 0.022(4) -0.002(3) 0.006(3) 0.007(3)
C46 0.027(4) 0.027(5) 0.028(4) -0.015(3) -0.004(3) -0.005(4)
C47 0.018(4) 0.022(5) 0.035(4) -0.009(3) 0.009(3) -0.001(3)
C48 0.031(4) 0.019(4) 0.023(4) 0.001(3) 0.005(3) -0.002(3)
N50 0.043(4) 0.024(4) 0.025(4) 0.010(3) -0.004(3) -0.008(3)
C50 0.041(5) 0.030(5) 0.019(4) 0.006(3) -0.003(4) 0.001(4)
S50 0.105(2) 0.0226(13) 0.0309(13) 0.0050(10) 0.0080(14) 0.0066(14)
N60 0.032(4) 0.023(4) 0.030(3) 0.010(3) -0.001(3) -0.004(3)
C60 0.029(5) 0.020(5) 0.042(4) 0.007(4) 0.004(4) -0.011(4)
S60 0.103(2) 0.0477(17) 0.0268(13) 0.0003(12) 0.0074(14) -0.0321(17)
N70 0.023(3) 0.024(4) 0.036(4) -0.011(3) 0.006(3) -0.002(3)
C70 0.033(4) 0.007(4) 0.023(4) 0.004(3) 0.001(3) -0.005(3)
S70 0.0393(13) 0.0270(13) 0.0541(15) 0.0015(11) 0.0242(11) 0.0030(11)
N90 0.024(3) 0.023(4) 0.028(4) -0.001(3) 0.007(3) -0.004(3)
C90 0.034(4) 0.021(4) 0.014(4) 0.002(3) 0.001(3) -0.010(4)
S90 0.0232(11) 0.0215(11) 0.0394(12) -0.0011(9) 0.0054(9) 0.0017(9)

loop_
_atom_type_symbol
_atom_type_description
_atom_type_scat_dispersion_real
_atom_type_scat_dispersion_imag
_atom_type_scat_source
C C 0.0033 0.0016 'International Tables Vol C Tables 4.2.6.8 and 6.1.1.4'
H H 0.0000 0.0000 'International Tables Vol C Tables 4.2.6.8 and 6.1.1.4'
N N 0.0061 0.0033 'International Tables Vol C Tables 4.2.6.8 and 6.1.1.4'
S S 0.1246 0.1234 'International Tables Vol C Tables 4.2.6.8 and 6.1.1.4'
Fe Fe 0.3463 0.8444 'International Tables Vol C Tables 4.2.6.8 and 6.1.1.4'

loop_
_geom_angle_atom_site_label_1
_geom_angle_atom_site_label_2
_geom_angle_atom_site_label_3
_geom_angle
_geom_angle_publ_flag
N60 Fe1 N90 96.9(3) y
N60 Fe1 N14 99.2(3) y
N90 Fe1 N14 160.7(2) y
N60 Fe1 N13 89.9(2) y
N90 Fe1 N13 98.1(2) y
N14 Fe1 N13 92.5(2) y
N60 Fe1 N12 162.9(2) y
N90 Fe1 N12 89.9(2) y
N14 Fe1 N12 77.6(2) y
N13 Fe1 N12 73.6(2) y
N60 Fe1 N11 120.8(2) y
N90 Fe1 N11 84.7(2) y
N14 Fe1 N11 78.0(2) y
N13 Fe1 N11 148.8(2) y
N12 Fe1 N11 75.4(2) y
N50 Fe2 N70 101.0(3) y
N50 Fe2 N17 91.6(3) y
N70 Fe2 N17 95.8(2) y
N50 Fe2 N18 96.2(3) y
N70 Fe2 N18 159.1(3) y
N17 Fe2 N18 95.4(2) y
N50 Fe2 N16 164.4(3) y
N70 Fe2 N16 89.1(2) y
N17 Fe2 N16 75.5(2) y
N18 Fe2 N16 76.7(2) y
N50 Fe2 N15 116.8(2) y
N70 Fe2 N15 83.6(2) y
N17 Fe2 N15 151.3(2) y
N18 Fe2 N15 78.1(2) y
N16 Fe2 N15 75.8(2) y
C48 N17 C44 118.8(6) y
C48 N17 Fe2 127.1(5) y
C44 N17 Fe2 114.1(5) y
N11 C1 C2 121.3(7) ?
N11 C1 C11 116.9(6) ?
C2 C1 C11 121.9(7) ?
C1 C2 C3 117.5(7) ?
N15 C3 C2 121.4(6) ?
N15 C3 C31 117.1(6) ?
C2 C3 C31 121.5(6) ?
N15 C4 N11 124.8(7) ?
N15 C4 C5 117.2(7) ?
N11 C4 C5 118.0(6) ?
C6 C5 C10 120.4(7) ?
C6 C5 C4 120.7(7) ?
C10 C5 C4 118.9(7) ?
C7 C6 C5 120.1(9) ?
C6 C7 C8 120.0(9) ?
C9 C8 C7 120.2(8) ?
C10 C9 C8 119.9(9) ?
C9 C10 C5 119.4(8) ?
C4 N11 C1 117.3(6) ?
C4 N11 Fe1 128.1(5) ?
C1 N11 Fe1 113.3(5) ?
N12 C11 C1 110.6(6) ?
C22 N12 C11 111.2(6) ?
C22 N12 C12 111.0(6) ?
C11 N12 C12 111.3(6) ?
C22 N12 Fe1 108.4(4) ?
C11 N12 Fe1 108.9(4) ?
C12 N12 Fe1 105.8(4) ?
N12 C12 C14 109.9(6) ?
N13 C14 C15 121.7(7) ?
N13 C14 C12 116.2(7) ?
C15 C14 C12 122.1(7) ?
C16 C15 C14 119.4(7) ?
C15 C16 C17 119.2(7) ?
C16 C17 C18 118.4(7) ?
N13 C18 C17 122.8(7) ?
C14 N13 C18 118.4(7) ?
C14 N13 Fe1 115.1(5) ?
C18 N13 Fe1 126.4(5) ?
N12 C22 C24 113.6(6) ?
N14 C24 C25 121.7(7) ?
N14 C24 C22 115.4(6) ?
C25 C24 C22 123.0(7) ?
C26 C25 C24 119.8(8) ?
C27 C26 C25 118.7(8) ?
C26 C27 C28 119.7(8) ?
N14 C28 C27 121.6(8) ?
C24 N14 C28 118.6(7) ?
C24 N14 Fe1 115.0(5) ?
C28 N14 Fe1 123.1(5) ?
C4 N15 C3 117.7(6) ?
C4 N15 Fe2 128.3(5) ?
C3 N15 Fe2 112.3(4) ?
N16 C31 C3 110.7(6) ?
C31 N16 C32 111.8(6) ?
C31 N16 C42 112.0(6) ?
C32 N16 C42 110.6(6) ?
C31 N16 Fe2 108.4(4) ?
C32 N16 Fe2 109.8(4) ?
C42 N16 Fe2 103.9(4) ?
N16 C32 C34 111.1(6) ?
N18 C34 C35 121.6(7) ?
N18 C34 C32 115.6(7) ?
C35 C34 C32 122.7(7) ?
C36 C35 C34 119.5(8) ?
C35 C36 C37 118.1(8) ?
C38 C37 C36 120.1(8) ?
N18 C38 C37 122.3(8) ?
C38 N18 C34 118.4(7) ?
C38 N18 Fe2 122.8(5) ?
C34 N18 Fe2 113.8(5) ?
C44 C42 N16 110.4(6) ?
N17 C44 C45 121.0(7) ?
N17 C44 C42 116.6(6) ?
C45 C44 C42 122.3(7) ?
C46 C45 C44 119.7(7) ?
C47 C46 C45 119.0(7) ?
C46 C47 C48 118.4(8) ?
N17 C48 C47 123.1(7) ?
C50 N50 Fe2 160.2(7) ?
N50 C50 S50 176.7(9) ?
C60 N60 Fe1 144.7(7) ?
N60 C60 S60 179.5(8) ?
C70 N70 Fe2 161.9(6) ?
N70 C70 S70 178.5(7) ?
C90 N90 Fe1 159.6(6) ?
N90 C90 S90 178.0(8) ?

loop_
_geom_bond_atom_site_label_1
_geom_bond_atom_site_label_2
_geom_bond_distance
_geom_bond_publ_flag
Fe1 N60 2.033(7) y
Fe1 N90 2.115(7) y
Fe1 N14 2.198(6) y
Fe1 N13 2.210(6) y
Fe1 N12 2.254(6) y
Fe1 N11 2.299(6) y
Fe2 N50 2.025(7) y
Fe2 N70 2.099(7) y
Fe2 N17 2.197(6) y
Fe2 N18 2.216(6) y
Fe2 N16 2.257(6) y
Fe2 N15 2.299(6) y
N17 C48 1.336(10) ?
N17 C44 1.346(9) ?
C1 N11 1.353(9) ?
C1 C2 1.374(10) ?
C1 C11 1.515(10) ?
C2 C3 1.380(10) ?
C3 N15 1.342(9) ?
C3 C31 1.523(10) ?
C4 N15 1.330(9) ?
C4 N11 1.331(9) ?
C4 C5 1.488(10) ?
C5 C6 1.377(11) ?
C5 C10 1.399(11) ?
C6 C7 1.372(12) ?
C7 C8 1.389(14) ?
C8 C9 1.388(14) ?
C9 C10 1.378(11) ?
C11 N12 1.478(9) ?
N12 C22 1.472(9) ?
N12 C12 1.480(9) ?
C12 C14 1.496(10) ?
C14 N13 1.341(10) ?
C14 C15 1.391(10) ?
C15 C16 1.374(11) ?
C16 C17 1.383(11) ?
C17 C18 1.384(11) ?
C18 N13 1.343(9) ?
C22 C24 1.502(11) ?
C24 N14 1.342(10) ?
C24 C25 1.384(10) ?
C25 C26 1.374(12) ?
C26 C27 1.362(12) ?
C27 C28 1.393(11) ?
C28 N14 1.343(10) ?
C31 N16 1.457(9) ?
N16 C32 1.468(9) ?
N16 C42 1.488(9) ?
C32 C34 1.499(10) ?
C34 N18 1.360(10) ?
C34 C35 1.391(11) ?
C35 C36 1.386(11) ?
C36 C37 1.389(13) ?
C37 C38 1.369(12) ?
C38 N18 1.349(10) ?
C42 C44 1.483(11) ?
C44 C45 1.396(10) ?
C45 C46 1.390(11) ?
C46 C47 1.372(11) ?
C47 C48 1.398(11) ?
N50 C50 1.149(10) ?
C50 S50 1.635(9) ?
N60 C60 1.168(10) ?
C60 S60 1.615(9) ?
N70 C70 1.168(10) ?
C70 S70 1.629(9) ?
N90 C90 1.164(10) ?
C90 S90 1.626(9) ?

loop_
_geom_torsion_atom_site_label_1
_geom_torsion_atom_site_label_2
_geom_torsion_atom_site_label_3
_geom_torsion_atom_site_label_4
_geom_torsion
N50 Fe2 N17 C48 9.9(7)
N70 Fe2 N17 C48 111.2(7)
N18 Fe2 N17 C48 -86.4(7)
N16 Fe2 N17 C48 -161.2(7)
N15 Fe2 N17 C48 -161.5(6)
N50 Fe2 N17 C44 -170.2(5)
N70 Fe2 N17 C44 -69.0(5)
N18 Fe2 N17 C44 93.4(5)
N16 Fe2 N17 C44 18.6(5)
N15 Fe2 N17 C44 18.3(8)
N11 C1 C2 C3 1.9(11)
C11 C1 C2 C3 -178.3(7)
C1 C2 C3 N15 -0.5(11)
C1 C2 C3 C31 -178.1(7)
N15 C4 C5 C6 -128.4(8)
N11 C4 C5 C6 53.4(10)
N15 C4 C5 C10 52.3(10)
N11 C4 C5 C10 -125.9(8)
C10 C5 C6 C7 -0.6(12)
C4 C5 C6 C7 -180.0(7)
C5 C6 C7 C8 2.1(13)
C6 C7 C8 C9 -1.0(14)
C7 C8 C9 C10 -1.5(14)
C8 C9 C10 C5 2.9(12)
C6 C5 C10 C9 -1.9(12)
C4 C5 C10 C9 177.5(7)
N15 C4 N11 C1 1.2(11)
C5 C4 N11 C1 179.3(6)
N15 C4 N11 Fe1 -165.1(5)
C5 C4 N11 Fe1 13.0(10)
C2 C1 N11 C4 -2.2(10)
C11 C1 N11 C4 178.0(7)
C2 C1 N11 Fe1 166.1(6)
C11 C1 N11 Fe1 -13.7(8)
N60 Fe1 N11 C4 -14.4(7)
N90 Fe1 N11 C4 -109.3(7)
N14 Fe1 N11 C4 79.2(6)
N13 Fe1 N11 C4 153.9(6)
N12 Fe1 N11 C4 159.3(7)
N60 Fe1 N11 C1 178.8(5)
N90 Fe1 N11 C1 83.9(5)
N14 Fe1 N11 C1 -87.5(5)
N13 Fe1 N11 C1 -12.9(8)
N12 Fe1 N11 C1 -7.4(5)
N11 C1 C11 N12 38.1(9)
C2 C1 C11 N12 -141.7(7)
C1 C11 N12 C22 77.6(7)
C1 C11 N12 C12 -158.2(6)
C1 C11 N12 Fe1 -41.9(7)
N60 Fe1 N12 C22 67.0(10)
N90 Fe1 N12 C22 -179.0(5)
N14 Fe1 N12 C22 -13.8(4)
N13 Fe1 N12 C22 82.6(5)
N11 Fe1 N12 C22 -94.5(5)
N60 Fe1 N12 C11 -171.9(8)
N90 Fe1 N12 C11 -57.9(5)
N14 Fe1 N12 C11 107.3(5)
N13 Fe1 N12 C11 -156.3(5)
N11 Fe1 N12 C11 26.6(4)
N60 Fe1 N12 C12 -52.1(11)
N90 Fe1 N12 C12 61.9(5)
N14 Fe1 N12 C12 -133.0(5)
N13 Fe1 N12 C12 -36.5(4)
N11 Fe1 N12 C12 146.4(5)
C22 N12 C12 C14 -71.9(7)
C11 N12 C12 C14 163.8(6)
Fe1 N12 C12 C14 45.6(7)
N12 C12 C14 N13 -28.1(9)
N12 C12 C14 C15 153.2(7)
N13 C14 C15 C16 1.3(11)
C12 C14 C15 C16 179.9(7)
C14 C15 C16 C17 1.1(11)
C15 C16 C17 C18 -1.4(11)
C16 C17 C18 N13 -0.7(11)
C15 C14 N13 C18 -3.3(11)
C12 C14 N13 C18 178.0(6)
C15 C14 N13 Fe1 173.1(5)
C12 C14 N13 Fe1 -5.5(8)
C17 C18 N13 C14 3.0(11)
C17 C18 N13 Fe1 -173.0(5)
N60 Fe1 N13 C14 -160.6(5)
N90 Fe1 N13 C14 -63.6(5)
N14 Fe1 N13 C14 100.2(5)
N12 Fe1 N13 C14 24.0(5)
N11 Fe1 N13 C14 29.5(8)
N60 Fe1 N13 C18 15.6(6)
N90 Fe1 N13 C18 112.5(6)
N14 Fe1 N13 C18 -83.7(6)
N12 Fe1 N13 C18 -159.9(6)
N11 Fe1 N13 C18 -154.4(5)
C11 N12 C22 C24 -89.7(7)
C12 N12 C22 C24 145.8(6)
Fe1 N12 C22 C24 30.0(7)
N12 C22 C24 N14 -37.0(9)
N12 C22 C24 C25 143.8(7)
N14 C24 C25 C26 -0.5(12)
C22 C24 C25 C26 178.7(7)
C24 C25 C26 C27 -2.1(13)
C25 C26 C27 C28 2.3(13)
C26 C27 C28 N14 0.0(13)
C25 C24 N14 C28 2.7(11)
C22 C24 N14 C28 -176.5(7)
C25 C24 N14 Fe1 -157.2(6)
C22 C24 N14 Fe1 23.5(8)
C27 C28 N14 C24 -2.5(12)
C27 C28 N14 Fe1 155.7(6)
N60 Fe1 N14 C24 -167.9(5)
N90 Fe1 N14 C24 45.7(10)
N13 Fe1 N14 C24 -77.7(5)
N12 Fe1 N14 C24 -5.1(5)
N11 Fe1 N14 C24 72.4(5)
N60 Fe1 N14 C28 33.1(6)
N90 Fe1 N14 C28 -113.3(9)
N13 Fe1 N14 C28 123.4(6)
N12 Fe1 N14 C28 -164.0(6)
N11 Fe1 N14 C28 -86.6(6)
N11 C4 N15 C3 0.1(11)
C5 C4 N15 C3 -178.0(6)
N11 C4 N15 Fe2 -163.6(6)
C5 C4 N15 Fe2 18.3(10)
C2 C3 N15 C4 -0.4(10)
C31 C3 N15 C4 177.3(6)
C2 C3 N15 Fe2 165.8(6)
C31 C3 N15 Fe2 -16.5(8)
N50 Fe2 N15 C4 -11.2(7)
N70 Fe2 N15 C4 -110.4(6)
N17 Fe2 N15 C4 159.3(6)
N18 Fe2 N15 C4 79.8(6)
N16 Fe2 N15 C4 158.9(7)
N50 Fe2 N15 C3 -175.6(5)
N70 Fe2 N15 C3 85.3(5)
N17 Fe2 N15 C3 -5.1(8)
N18 Fe2 N15 C3 -84.6(5)
N16 Fe2 N15 C3 -5.4(5)
N15 C3 C31 N16 41.0(9)
C2 C3 C31 N16 -141.3(7)
C3 C31 N16 C32 78.8(7)
C3 C31 N16 C42 -156.4(6)
C3 C31 N16 Fe2 -42.4(7)
N50 Fe2 N16 C31 171.5(9)
N70 Fe2 N16 C31 -57.5(5)
N17 Fe2 N16 C31 -153.7(5)
N18 Fe2 N16 C31 107.0(5)
N15 Fe2 N16 C31 26.1(4)
N50 Fe2 N16 C32 49.1(11)
N70 Fe2 N16 C32 -179.9(5)
N17 Fe2 N16 C32 83.9(5)
N18 Fe2 N16 C32 -15.4(5)
N15 Fe2 N16 C32 -96.3(5)
N50 Fe2 N16 C42 -69.2(11)
N70 Fe2 N16 C42 61.8(5)
N17 Fe2 N16 C42 -34.4(4)
N18 Fe2 N16 C42 -133.7(5)
N15 Fe2 N16 C42 145.4(5)
C31 N16 C32 C34 -87.0(7)
C42 N16 C32 C34 147.4(6)
Fe2 N16 C32 C34 33.3(7)
N16 C32 C34 N18 -41.5(9)
N16 C32 C34 C35 142.4(7)
N18 C34 C35 C36 2.0(12)
C32 C34 C35 C36 177.8(7)
C34 C35 C36 C37 -3.0(12)
C35 C36 C37 C38 3.3(12)
C36 C37 C38 N18 -2.6(13)
C37 C38 N18 C34 1.4(11)
C37 C38 N18 Fe2 154.6(6)
C35 C34 N18 C38 -1.1(11)
C32 C34 N18 C38 -177.2(6)
C35 C34 N18 Fe2 -156.6(6)
C32 C34 N18 Fe2 27.3(8)
N50 Fe2 N18 C38 33.7(6)
N70 Fe2 N18 C38 -111.9(8)
N17 Fe2 N18 C38 125.9(6)
N16 Fe2 N18 C38 -160.4(6)
N15 Fe2 N18 C38 -82.4(6)
N50 Fe2 N18 C34 -172.0(5)
N70 Fe2 N18 C34 42.3(9)
N17 Fe2 N18 C34 -79.8(5)
N16 Fe2 N18 C34 -6.2(5)
N15 Fe2 N18 C34 71.9(5)
C31 N16 C42 C44 163.7(6)
C32 N16 C42 C44 -70.8(8)
Fe2 N16 C42 C44 46.9(7)
C48 N17 C44 C45 0.8(11)
Fe2 N17 C44 C45 -179.0(6)
C48 N17 C44 C42 -177.5(7)
Fe2 N17 C44 C42 2.7(8)
N16 C42 C44 N17 -35.3(9)
N16 C42 C44 C45 146.5(7)
N17 C44 C45 C46 -1.3(11)
C42 C44 C45 C46 176.9(7)
C44 C45 C46 C47 0.8(12)
C45 C46 C47 C48 0.1(11)
C44 N17 C48 C47 0.2(11)
Fe2 N17 C48 C47 180.0(6)
C46 C47 C48 N17 -0.6(12)
N70 Fe2 N50 C50 -43(2)
N17 Fe2 N50 C50 53(2)
N18 Fe2 N50 C50 149(2)
N16 Fe2 N50 C50 86(2)
N15 Fe2 N50 C50 -132(2)
N90 Fe1 N60 C60 -26.0(11)
N14 Fe1 N60 C60 164.6(11)
N13 Fe1 N60 C60 72.1(11)
N12 Fe1 N60 C60 87.0(14)
N11 Fe1 N60 C60 -114.0(11)
N50 Fe2 N70 C70 -88(2)
N17 Fe2 N70 C70 180(2)
N18 Fe2 N70 C70 57(2)
N16 Fe2 N70 C70 104(2)
N15 Fe2 N70 C70 28(2)
N60 Fe1 N90 C90 -104.6(18)
N14 Fe1 N90 C90 42(2)
N13 Fe1 N90 C90 164.6(18)
N12 Fe1 N90 C90 91.1(18)
N11 Fe1 N90 C90 15.8(18)
